data_4111604
loop_
_publ_author_name
'Ruitao Wang'
'Xin-Hao Zhang'
'Shu-Jian Chen'
'Xianghua Yu'
'Chang-Sheng Wang'
'David B. Beach'
'Yun-Dong Wu'
'Zi-Ling Xue'

_publ_section_title
;
 Reactions of d0 Group 4 Amides with Dioxygen. Preparation of Unusual Oxo
 Aminoxy Complexes and Theoretical Studies of Their Formation
;
_journal_name_full 'Journal of the American Chemical Society'
_journal_page_first 5204
_journal_page_last 5211
_journal_paper_doi 10.1021/ja042307u
_journal_volume 127
_journal_year 2005
_chemical_formula_sum 'C20 H60 N10 O2 Zr3'
_chemical_formula_weight 746.44
_chemical_name_common zirconium
_chemical_name_systematic
; 
 Zirconium amide O2 adduct
;
_space_group_IT_number 43
_symmetry_cell_setting orthorhombic
_symmetry_space_group_name_Hall 'F 2 -2d'
_symmetry_space_group_name_H-M 'F d d 2'
_atom_sites_solution_hydrogens geom
_atom_sites_solution_primary direct
_atom_sites_solution_secondary difmap
_audit_creation_method SHELXL-97
_cell_angle_alpha 90.00
_cell_angle_beta 90.00
_cell_angle_gamma 90.00
_cell_formula_units_Z 16
_cell_length_a 25.767(10)
_cell_length_b 28.493(17)
_cell_length_c 19.631(7)
_cell_measurement_temperature 173(2)
_cell_volume 14413(11)
_computing_cell_refinement 'SMART, Bruker (2000)'
_computing_data_collection 'SMART, Bruker (2000)'
_computing_data_reduction 'SHELXS-97 (Sheldrick, 1990)'
_computing_molecular_graphics 'SHELXL-97 (Sheldrick, 1997)'
_computing_publication_material 'SHELXTL, Bruker (2000)'
_computing_structure_refinement 'SHELXL-97 (Sheldrick, 1997)'
_computing_structure_solution 'SHELXS-97 (Sheldrick, 1990)'
_diffrn_ambient_temperature 173(2)
_diffrn_measured_fraction_theta_full 0.972
_diffrn_measured_fraction_theta_max 0.972
_diffrn_measurement_device_type 'CCD area detector'
_diffrn_measurement_method multi-scan
_diffrn_radiation_monochromator graphite
_diffrn_radiation_source 'fine-focus sealed tube'
_diffrn_radiation_type MoK\a
_diffrn_radiation_wavelength 0.71073
_diffrn_reflns_av_R_equivalents 0.0355
_diffrn_reflns_av_sigmaI/netI 0.0267
_diffrn_reflns_limit_h_max 34
_diffrn_reflns_limit_h_min -33
_diffrn_reflns_limit_k_max 37
_diffrn_reflns_limit_k_min -37
_diffrn_reflns_limit_l_max 25
_diffrn_reflns_limit_l_min -25
_diffrn_reflns_number 33464
_diffrn_reflns_theta_full 28.36
_diffrn_reflns_theta_max 28.36
_diffrn_reflns_theta_min 1.49
_exptl_absorpt_coefficient_mu 0.881
_exptl_absorpt_correction_T_max 0.6925
_exptl_absorpt_correction_T_min 0.5981
_exptl_absorpt_correction_type multi-scan
_exptl_absorpt_process_details 'SADABS, Bruker (2000)'
_exptl_crystal_colour colorless
_exptl_crystal_density_diffrn 1.376
_exptl_crystal_description fragment
_exptl_crystal_F_000 6176
_exptl_crystal_size_max 0.65
_exptl_crystal_size_mid 0.53
_exptl_crystal_size_min 0.45
_refine_diff_density_max 0.909
_refine_diff_density_min -0.353
_refine_diff_density_rms 0.121
_refine_ls_abs_structure_details 'Flack H D (1983), Acta Cryst. A39, 876-881'
_refine_ls_abs_structure_Flack 0.99(4)
_refine_ls_extinction_method none
_refine_ls_goodness_of_fit_ref 0.855
_refine_ls_hydrogen_treatment mixed
_refine_ls_matrix_type full
_refine_ls_number_parameters 336
_refine_ls_number_reflns 8579
_refine_ls_number_restraints 1
_refine_ls_restrained_S_all 0.855
_refine_ls_R_factor_all 0.0292
_refine_ls_R_factor_gt 0.0275
_refine_ls_shift/su_max 0.003
_refine_ls_shift/su_mean 0.000
_refine_ls_structure_factor_coef Fsqd
_refine_ls_weighting_details 'calc w=1/[\s^2^(Fo^2^)+(0.0837P)^2^+25.1580P] where P=(Fo^2^+2Fc^2^)/3'
_refine_ls_weighting_scheme calc
_refine_ls_wR_factor_gt 0.0883
_refine_ls_wR_factor_ref 0.0907
_reflns_number_gt 8267
_reflns_number_total 8579
_reflns_threshold_expression >2sigma(I)
_cod_data_source_file ja042307urom20041222_011219.cif
_cod_data_source_block zro
_cod_original_cell_volume 14413(12)
_cod_database_code 4111604

loop_
_symmetry_equiv_pos_as_xyz
'x, y, z'
'-x, -y, z'
'x+1/4, -y+1/4, z+1/4'
'-x+1/4, y+1/4, z+1/4'
'x, y+1/2, z+1/2'
'-x, -y+1/2, z+1/2'
'x+1/4, -y+3/4, z+3/4'
'-x+1/4, y+3/4, z+3/4'
'x+1/2, y, z+1/2'
'-x+1/2, -y, z+1/2'
'x+3/4, -y+1/4, z+3/4'
'-x+3/4, y+1/4, z+3/4'
'x+1/2, y+1/2, z'
'-x+1/2, -y+1/2, z'
'x+3/4, -y+3/4, z+1/4'
'-x+3/4, y+3/4, z+1/4'

loop_
_atom_site_label
_atom_site_type_symbol
_atom_site_fract_x
_atom_site_fract_y
_atom_site_fract_z
_atom_site_U_iso_or_equiv
_atom_site_adp_type
_atom_site_occupancy
_atom_site_symmetry_multiplicity
_atom_site_calc_flag
_atom_site_refinement_flags
C1 C 0.27718(19) 0.96195(16) -0.10857(19) 0.0484(10) Uani 1 1 d .
H1A H 0.2970 0.9464 -0.1447 0.073 Uiso 1 1 calc R
H1B H 0.2968 0.9889 -0.0913 0.073 Uiso 1 1 calc R
H1C H 0.2439 0.9727 -0.1269 0.073 Uiso 1 1 calc R
C2 C 0.23283(15) 0.89257(14) -0.07748(19) 0.0402(8) Uani 1 1 d .
H2A H 0.2013 0.9073 -0.0956 0.060 Uiso 1 1 calc R
H2B H 0.2236 0.8716 -0.0399 0.060 Uiso 1 1 calc R
H2C H 0.2499 0.8745 -0.1136 0.060 Uiso 1 1 calc R
C3 C 0.25648(18) 1.07364(15) 0.1994(2) 0.0485(9) Uani 1 1 d .
H3A H 0.2727 1.0635 0.2421 0.073 Uiso 1 1 calc R
H3B H 0.2243 1.0560 0.1921 0.073 Uiso 1 1 calc R
H3C H 0.2487 1.1072 0.2019 0.073 Uiso 1 1 calc R
C4 C 0.34060(19) 1.08986(19) 0.1545(3) 0.0580(12) Uani 1 1 d .
H4A H 0.3342 1.1238 0.1537 0.087 Uiso 1 1 calc R
H4B H 0.3655 1.0817 0.1188 0.087 Uiso 1 1 calc R
H4C H 0.3547 1.0809 0.1990 0.087 Uiso 1 1 calc R
C5 C 0.38358(19) 1.0098(2) -0.0352(3) 0.0656(13) Uani 1 1 d .
H5A H 0.3798 1.0162 -0.0840 0.098 Uiso 1 1 calc R
H5B H 0.3826 0.9758 -0.0276 0.098 Uiso 1 1 calc R
H5C H 0.4168 1.0223 -0.0191 0.098 Uiso 1 1 calc R
C6 C 0.3434(2) 1.08186(18) -0.0129(3) 0.0601(12) Uani 1 1 d .
H6A H 0.3778 1.0941 -0.0010 0.090 Uiso 1 1 calc R
H6B H 0.3169 1.0983 0.0138 0.090 Uiso 1 1 calc R
H6C H 0.3369 1.0869 -0.0616 0.090 Uiso 1 1 calc R
C7 C 0.32629(15) 0.96207(14) 0.18779(18) 0.0415(8) Uani 1 1 d .
H7A H 0.3343 0.9323 0.2105 0.062 Uiso 1 1 calc R
H7B H 0.2987 0.9783 0.2128 0.062 Uiso 1 1 calc R
H7C H 0.3574 0.9818 0.1868 0.062 Uiso 1 1 calc R
C8 C 0.35060(14) 0.92723(14) 0.0830(2) 0.0421(8) Uani 1 1 d .
H8A H 0.3824 0.9461 0.0836 0.063 Uiso 1 1 calc R
H8B H 0.3404 0.9212 0.0357 0.063 Uiso 1 1 calc R
H8C H 0.3568 0.8973 0.1063 0.063 Uiso 1 1 calc R
C9 C 0.19916(18) 0.94765(16) 0.25941(18) 0.0470(9) Uani 1 1 d .
H9A H 0.1713 0.9348 0.2878 0.070 Uiso 1 1 calc R
H9B H 0.1854 0.9733 0.2314 0.070 Uiso 1 1 calc R
H9C H 0.2270 0.9596 0.2886 0.070 Uiso 1 1 calc R
C10 C 0.2391(2) 0.87310(17) 0.2574(2) 0.0550(10) Uani 1 1 d .
H10A H 0.2637 0.8856 0.2908 0.082 Uiso 1 1 calc R
H10B H 0.2568 0.8501 0.2284 0.082 Uiso 1 1 calc R
H10C H 0.2102 0.8579 0.2811 0.082 Uiso 1 1 calc R
C11 C 0.21615(19) 0.81555(15) 0.1141(3) 0.0545(10) Uani 1 1 d .
H11A H 0.1985 0.7983 0.0777 0.082 Uiso 1 1 calc R
H11B H 0.1904 0.8316 0.1424 0.082 Uiso 1 1 calc R
H11C H 0.2360 0.7935 0.1422 0.082 Uiso 1 1 calc R
C12 C 0.28947(18) 0.82549(14) 0.0429(2) 0.0487(9) Uani 1 1 d .
H12A H 0.3108 0.8053 0.0721 0.073 Uiso 1 1 calc R
H12B H 0.3117 0.8484 0.0197 0.073 Uiso 1 1 calc R
H12C H 0.2716 0.8062 0.0089 0.073 Uiso 1 1 calc R
C13 C 0.10893(14) 0.91973(14) 0.13114(18) 0.0392(7) Uani 1 1 d .
H13A H 0.0734 0.9253 0.1154 0.059 Uiso 1 1 calc R
H13B H 0.1197 0.9454 0.1612 0.059 Uiso 1 1 calc R
H13C H 0.1103 0.8900 0.1561 0.059 Uiso 1 1 calc R
C14 C 0.12473(16) 0.87905(15) 0.0290(2) 0.0488(9) Uani 1 1 d .
H14A H 0.1321 0.8489 0.0510 0.073 Uiso 1 1 calc R
H14B H 0.1421 0.8802 -0.0154 0.073 Uiso 1 1 calc R
H14C H 0.0872 0.8824 0.0226 0.073 Uiso 1 1 calc R
C15 C 0.09672(17) 1.03894(17) 0.1413(2) 0.0486(9) Uani 1 1 d .
H15A H 0.0962 1.0731 0.1466 0.073 Uiso 1 1 calc R
H15B H 0.1278 1.0262 0.1635 0.073 Uiso 1 1 calc R
H15C H 0.0657 1.0255 0.1626 0.073 Uiso 1 1 calc R
C16 C 0.05487(18) 1.05092(19) 0.0353(2) 0.0577(11) Uani 1 1 d .
H16A H 0.0218 1.0399 0.0542 0.087 Uiso 1 1 calc R
H16B H 0.0560 1.0442 -0.0136 0.087 Uiso 1 1 calc R
H16C H 0.0580 1.0848 0.0426 0.087 Uiso 1 1 calc R
C17 C 0.0769(2) 0.9614(3) -0.0706(3) 0.0698(15) Uani 1 1 d .
H17A H 0.0512 0.9798 -0.0959 0.105 Uiso 1 1 calc R
H17B H 0.0663 0.9591 -0.0227 0.105 Uiso 1 1 calc R
H17C H 0.0792 0.9298 -0.0902 0.105 Uiso 1 1 calc R
C18 C 0.1386(2) 0.9922(3) -0.1458(3) 0.091(2) Uani 1 1 d .
H18A H 0.1359 0.9625 -0.1707 0.137 Uiso 1 1 calc R
H18B H 0.1739 1.0047 -0.1506 0.137 Uiso 1 1 calc R
H18C H 0.1136 1.0148 -0.1644 0.137 Uiso 1 1 calc R
C19 C 0.19141(17) 1.09600(14) 0.0464(2) 0.0461(8) Uani 1 1 d .
H19A H 0.2161 1.1220 0.0425 0.069 Uiso 1 1 calc R
H19B H 0.1877 1.0871 0.0943 0.069 Uiso 1 1 calc R
H19C H 0.1576 1.1058 0.0284 0.069 Uiso 1 1 calc R
C20 C 0.21838(18) 1.07189(17) -0.0634(2) 0.0490(9) Uani 1 1 d .
H20A H 0.1846 1.0785 -0.0841 0.074 Uiso 1 1 calc R
H20B H 0.2364 1.0477 -0.0899 0.074 Uiso 1 1 calc R
H20C H 0.2393 1.1006 -0.0628 0.074 Uiso 1 1 calc R
N1 N 0.26789(11) 0.92869(10) -0.05287(14) 0.0329(6) Uani 1 1 d .
N2 N 0.29198(12) 1.06492(10) 0.14281(15) 0.0367(6) Uani 1 1 d .
N3 N 0.34129(12) 1.03201(12) 0.00200(17) 0.0414(7) Uani 1 1 d .
N4 N 0.30899(10) 0.95279(9) 0.11780(13) 0.0293(5) Uani 1 1 d .
N5 N 0.21943(12) 0.91110(12) 0.21557(15) 0.0371(6) Uani 1 1 d .
N6 N 0.25137(12) 0.85011(10) 0.08425(16) 0.0379(6) Uani 1 1 d .
N7 N 0.14397(10) 0.91748(10) 0.07218(14) 0.0325(6) Uani 1 1 d .
N8 N 0.09751(11) 1.02702(11) 0.06917(16) 0.0365(6) Uani 1 1 d .
N9 N 0.12766(16) 0.98434(16) -0.07493(18) 0.0540(9) Uani 1 1 d .
N10 N 0.21080(12) 1.05516(10) 0.00674(13) 0.0328(5) Uani 1 1 d .
O1 O 0.20939(8) 0.98946(7) 0.10650(10) 0.0239(4) Uani 1 1 d .
O2 O 0.24092(8) 0.95377(7) 0.00212(10) 0.0265(4) Uani 1 1 d .
Zr1 Zr 0.277782(11) 1.018835(10) 0.064346(13) 0.02512(7) Uani 1 1 d .
Zr2 Zr 0.156960(11) 0.990554(10) 0.023362(14) 0.02742(7) Uani 1 1 d .
Zr3 Zr 0.229225(11) 0.917493(10) 0.111893(14) 0.02592(7) Uani 1 1 d .

loop_
_atom_site_aniso_label
_atom_site_aniso_U_11
_atom_site_aniso_U_22
_atom_site_aniso_U_33
_atom_site_aniso_U_23
_atom_site_aniso_U_13
_atom_site_aniso_U_12
C1 0.067(3) 0.050(2) 0.0279(17) -0.0076(15) 0.0199(16) -0.0121(18)
C2 0.0413(18) 0.0450(19) 0.0345(17) -0.0175(14) 0.0056(14) -0.0005(14)
C3 0.055(2) 0.053(2) 0.0365(18) -0.0174(16) 0.0029(17) -0.0086(18)
C4 0.051(2) 0.062(3) 0.061(3) -0.020(2) -0.002(2) -0.019(2)
C5 0.046(2) 0.090(4) 0.061(3) 0.006(3) 0.024(2) 0.006(2)
C6 0.062(3) 0.058(3) 0.060(3) 0.012(2) 0.009(2) -0.015(2)
C7 0.0399(18) 0.050(2) 0.0349(16) 0.0050(15) -0.0116(14) -0.0058(15)
C8 0.0279(15) 0.0456(18) 0.053(2) -0.0005(16) 0.0044(14) 0.0064(14)
C9 0.056(2) 0.059(2) 0.0259(15) -0.0033(14) 0.0063(15) 0.0035(18)
C10 0.065(3) 0.060(2) 0.040(2) 0.0153(18) 0.0034(18) 0.005(2)
C11 0.066(3) 0.0367(18) 0.061(3) 0.0026(18) 0.020(2) -0.0063(17)
C12 0.056(2) 0.0388(17) 0.051(2) -0.0061(15) 0.0114(18) 0.0118(17)
C13 0.0322(16) 0.0484(19) 0.0370(17) -0.0018(14) 0.0121(13) -0.0059(14)
C14 0.0428(19) 0.050(2) 0.054(2) -0.0213(18) 0.0041(17) -0.0158(16)
C15 0.050(2) 0.058(2) 0.0384(18) -0.0136(16) 0.0025(16) 0.0193(18)
C16 0.046(2) 0.075(3) 0.052(2) -0.004(2) -0.0064(18) 0.027(2)
C17 0.052(3) 0.112(5) 0.045(2) -0.020(3) -0.006(2) -0.006(3)
C18 0.062(3) 0.177(8) 0.034(2) -0.007(3) -0.003(2) -0.009(4)
C19 0.051(2) 0.0337(16) 0.053(2) -0.0039(15) 0.0013(17) 0.0089(15)
C20 0.055(2) 0.056(2) 0.0361(19) 0.0168(17) 0.0011(17) 0.0065(18)
N1 0.0353(14) 0.0383(14) 0.0251(12) -0.0106(11) 0.0093(10) -0.0004(11)
N2 0.0387(15) 0.0370(14) 0.0343(14) -0.0082(11) -0.0028(12) -0.0062(12)
N3 0.0339(15) 0.0502(17) 0.0400(15) 0.0035(13) 0.0088(12) -0.0064(13)
N4 0.0255(12) 0.0331(12) 0.0293(12) 0.0010(10) -0.0019(10) 0.0031(9)
N5 0.0406(15) 0.0434(15) 0.0272(13) 0.0028(12) 0.0069(11) -0.0008(12)
N6 0.0460(17) 0.0275(12) 0.0401(15) -0.0010(11) 0.0100(13) 0.0025(12)
N7 0.0276(12) 0.0396(14) 0.0303(13) -0.0101(11) 0.0066(11) -0.0085(10)
N8 0.0324(13) 0.0429(15) 0.0343(14) -0.0035(12) 0.0042(12) 0.0096(11)
N9 0.053(2) 0.083(3) 0.0263(14) -0.0112(15) -0.0028(14) -0.0056(18)
N10 0.0377(14) 0.0332(13) 0.0276(13) 0.0018(10) 0.0001(11) 0.0044(11)
O1 0.0246(9) 0.0282(9) 0.0187(9) -0.0042(7) 0.0012(7) 0.0015(7)
O2 0.0272(10) 0.0309(9) 0.0214(9) -0.0057(7) 0.0053(8) -0.0003(8)
Zr1 0.02501(13) 0.02677(13) 0.02357(13) -0.00129(10) 0.00188(10) -0.00319(9)
Zr2 0.02413(13) 0.03659(14) 0.02152(12) -0.00615(11) -0.00044(10) 0.00243(10)
Zr3 0.02723(13) 0.02577(13) 0.02475(13) -0.00133(10) 0.00415(10) -0.00146(10)

loop_
_atom_type_symbol
_atom_type_description
_atom_type_scat_dispersion_real
_atom_type_scat_dispersion_imag
_atom_type_scat_source
C C 0.0033 0.0016 'International Tables Vol C Tables 4.2.6.8 and 6.1.1.4'
H H 0.0000 0.0000 'International Tables Vol C Tables 4.2.6.8 and 6.1.1.4'
N N 0.0061 0.0033 'International Tables Vol C Tables 4.2.6.8 and 6.1.1.4'
O O 0.0106 0.0060 'International Tables Vol C Tables 4.2.6.8 and 6.1.1.4'
Zr Zr -2.9673 0.5597 'International Tables Vol C Tables 4.2.6.8 and 6.1.1.4'

loop_
_geom_angle_atom_site_label_1
_geom_angle_atom_site_label_2
_geom_angle_atom_site_label_3
_geom_angle
C1 N1 C2 108.1(3)
C1 N1 O2 108.1(3)
C2 N1 O2 107.2(2)
C4 N2 C3 109.6(3)
C4 N2 Zr1 125.6(3)
C3 N2 Zr1 124.5(2)
C6 N3 C5 107.3(4)
C6 N3 Zr1 109.0(3)
C5 N3 Zr1 143.7(3)
C8 N4 C7 107.7(3)
C8 N4 Zr3 114.5(2)
C7 N4 Zr3 113.5(2)
C8 N4 Zr1 116.7(2)
C7 N4 Zr1 112.7(2)
Zr3 N4 Zr1 91.28(9)
C9 N5 C10 109.1(3)
C9 N5 Zr3 124.6(2)
C10 N5 Zr3 125.6(3)
C11 N6 C12 108.6(3)
C11 N6 Zr3 110.3(2)
C12 N6 Zr3 141.1(3)
C13 N7 C14 106.2(3)
C13 N7 Zr2 112.1(2)
C14 N7 Zr2 118.7(3)
C13 N7 Zr3 108.4(2)
C14 N7 Zr3 120.7(2)
Zr2 N7 Zr3 90.12(9)
C16 N8 C15 108.9(3)
C16 N8 Zr2 126.8(3)
C15 N8 Zr2 123.6(2)
C18 N9 C17 107.6(4)
C18 N9 Zr2 144.4(4)
C17 N9 Zr2 107.9(3)
C20 N10 C19 106.3(3)
C20 N10 Zr1 120.3(2)
C19 N10 Zr1 110.2(2)
C20 N10 Zr2 117.8(2)
C19 N10 Zr2 110.2(2)
Zr1 N10 Zr2 91.28(10)
Zr3 O1 Zr1 101.62(9)
Zr3 O1 Zr2 101.94(8)
Zr1 O1 Zr2 102.92(9)
N1 O2 Zr3 120.51(17)
N1 O2 Zr1 123.99(16)
Zr3 O2 Zr1 85.76(7)
N1 O2 Zr2 138.93(17)
Zr3 O2 Zr2 85.44(6)
Zr1 O2 Zr2 86.13(7)
N2 Zr1 N3 100.70(13)
N2 Zr1 O1 96.18(10)
N3 Zr1 O1 163.01(11)
N2 Zr1 N4 96.81(12)
N3 Zr1 N4 98.12(12)
O1 Zr1 N4 77.84(9)
N2 Zr1 N10 102.33(12)
N3 Zr1 N10 102.66(12)
O1 Zr1 N10 75.33(10)
N4 Zr1 N10 148.41(10)
N2 Zr1 O2 159.87(10)
N3 Zr1 O2 98.65(11)
O1 Zr1 O2 64.36(7)
N4 Zr1 O2 74.94(9)
N10 Zr1 O2 78.60(9)
N2 Zr1 Zr3 114.61(9)
N3 Zr1 Zr3 128.80(10)
O1 Zr1 Zr3 39.15(5)
N4 Zr1 Zr3 44.25(7)
N10 Zr1 Zr3 104.40(8)
O2 Zr1 Zr3 47.05(6)
N2 Zr1 Zr2 120.27(9)
N3 Zr1 Zr2 129.83(10)
O1 Zr1 Zr2 38.54(6)
N4 Zr1 Zr2 103.90(7)
N10 Zr1 Zr2 44.60(8)
O2 Zr1 Zr2 47.25(5)
Zr3 Zr1 Zr2 59.815(12)
N8 Zr2 N9 100.27(15)
N8 Zr2 O1 98.36(10)
N9 Zr2 O1 160.89(13)
N8 Zr2 N7 99.52(11)
N9 Zr2 N7 104.77(14)
O1 Zr2 N7 76.12(9)
N8 Zr2 N10 96.07(12)
N9 Zr2 N10 98.84(14)
O1 Zr2 N10 74.91(9)
N7 Zr2 N10 148.74(10)
N8 Zr2 O2 162.11(10)
N9 Zr2 O2 97.28(13)
O1 Zr2 O2 63.90(7)
N7 Zr2 O2 79.20(9)
N10 Zr2 O2 77.72(9)
N8 Zr2 Zr3 120.66(9)
N9 Zr2 Zr3 129.93(13)
O1 Zr2 Zr3 39.00(6)
N7 Zr2 Zr3 45.12(7)
N10 Zr2 Zr3 103.72(8)
O2 Zr2 Zr3 46.89(5)
N8 Zr2 Zr1 118.05(9)
N9 Zr2 Zr1 125.93(11)
O1 Zr2 Zr1 38.54(6)
N7 Zr2 Zr1 104.70(7)
N10 Zr2 Zr1 44.12(7)
O2 Zr2 Zr1 46.62(5)
Zr3 Zr2 Zr1 59.60(3)
N5 Zr3 N6 102.14(13)
N5 Zr3 O1 96.06(11)
N6 Zr3 O1 161.80(10)
N5 Zr3 N4 95.67(11)
N6 Zr3 N4 99.94(11)
O1 Zr3 N4 78.10(9)
N5 Zr3 N7 102.42(11)
N6 Zr3 N7 99.88(11)
O1 Zr3 N7 75.86(9)
N4 Zr3 N7 149.59(9)
N5 Zr3 O2 159.65(10)
N6 Zr3 O2 97.39(10)
O1 Zr3 O2 64.51(7)
N4 Zr3 O2 75.21(8)
N7 Zr3 O2 79.56(9)
N5 Zr3 Zr1 113.93(9)
N6 Zr3 Zr1 129.40(9)
O1 Zr3 Zr1 39.23(6)
N4 Zr3 Zr1 44.46(6)
N7 Zr3 Zr1 105.32(7)
O2 Zr3 Zr1 47.20(5)
N5 Zr3 Zr2 120.59(9)
N6 Zr3 Zr2 127.09(9)
O1 Zr3 Zr2 39.07(6)
N4 Zr3 Zr2 104.88(7)
N7 Zr3 Zr2 44.76(7)
O2 Zr3 Zr2 47.67(5)
Zr1 Zr3 Zr2 60.58(3)

loop_
_geom_bond_atom_site_label_1
_geom_bond_atom_site_label_2
_geom_bond_distance
C1 N1 1.467(5)
C2 N1 1.452(5)
C3 N2 1.460(5)
C4 N2 1.459(5)
C5 N3 1.457(6)
C6 N3 1.451(6)
C7 N4 1.469(4)
C8 N4 1.465(4)
C9 N5 1.448(5)
C10 N5 1.450(5)
C11 N6 1.462(5)
C12 N6 1.455(5)
C13 N7 1.469(4)
C14 N7 1.471(4)
C15 N8 1.457(5)
C16 N8 1.454(5)
C17 N9 1.465(7)
C18 N9 1.437(6)
C19 N10 1.486(4)
C20 N10 1.470(5)
N1 O2 1.469(3)
N2 Zr1 2.057(3)
N3 Zr1 2.078(3)
N4 Zr3 2.291(3)
N4 Zr1 2.300(3)
N5 Zr3 2.059(3)
N6 Zr3 2.075(3)
N7 Zr2 2.316(3)
N7 Zr3 2.331(3)
N8 Zr2 2.058(3)
N9 Zr2 2.080(4)
N10 Zr1 2.308(3)
N10 Zr2 2.328(3)
O1 Zr3 2.116(2)
O1 Zr1 2.119(2)
O1 Zr2 2.119(2)
O2 Zr3 2.409(2)
O2 Zr1 2.415(2)
O2 Zr2 2.440(2)
Zr1 Zr3 3.2825(16)
Zr1 Zr2 3.3149(12)
Zr2 Zr3 3.2896(10)
